data_4502817
loop_
_publ_author_name
'Bhattacharya, Suman'
'Saha, Binoy K.'

_publ_section_title
;
 Isostructurality in the Guest Free Forms and in the Clathrates of
 1,3,5-Triethyl-2,4,6-tris(4-halophenoxy)methylbenzenes
;
_journal_issue 1
_journal_name_full 'Crystal Growth &amp; Design'
_journal_page_first 169
_journal_paper_doi 10.1021/cg2009144
_journal_volume 12
_journal_year 2012
_chemical_formula_moiety 'C33 H33 Cl3 O3, C4 H8 O2'
_chemical_formula_sum 'C37 H41 Cl3 O5'
_chemical_formula_weight 672.08
_chemical_name_common '1Cl, EtOAc'
_chemical_name_systematic
;
1,3,5-triethyl-2,4,6-tris(4-chlorophenoxy)methylbenzene, ethyl acetate
;
_space_group_crystal_system triclinic
_space_group_IT_number 2
_space_group_name_Hall '-P 1'
_space_group_name_H-M_alt 'P -1'
_symmetry_space_group_name_Hall '-P 1'
_symmetry_space_group_name_H-M 'P -1'
_atom_sites_solution_hydrogens geom
_atom_sites_solution_primary direct
_atom_sites_solution_secondary difmap
_audit_creation_date 2011-09-21
_audit_creation_method
;
  Olex2 1.1
  (compiled 2011.08.18 svn.r1932, GUI svn.r3819)
;
_cell_angle_alpha 110.951(7)
_cell_angle_beta 91.936(7)
_cell_angle_gamma 90.081(6)
_cell_formula_units_Z 2
_cell_length_a 9.7072(8)
_cell_length_b 13.4028(9)
_cell_length_c 14.6608(14)
_cell_measurement_temperature 298(2)
_cell_measurement_theta_max 29.3090
_cell_measurement_theta_min 2.6326
_cell_volume 1780.1(3)
_computing_cell_refinement
;
CrysAlisPro, Oxford Diffraction Ltd.,
Version 1.171.33.55 (release 05-01-2010 CrysAlis171 .NET)
(compiled Jan  5 2010,16:28:46)
;
_computing_data_collection
;
CrysAlisPro, Oxford Diffraction Ltd.,
Version 1.171.33.55 (release 05-01-2010 CrysAlis171 .NET)
(compiled Jan  5 2010,16:28:46)
;
_computing_data_reduction
;
CrysAlisPro, Oxford Diffraction Ltd.,
Version 1.171.33.55 (release 05-01-2010 CrysAlis171 .NET)
(compiled Jan  5 2010,16:28:46)
;
_computing_molecular_graphics
;
O. V. Dolomanov, L. J. Bourhis, R. J. Gildea, J. A. K. Howard and H. Puschmann,
OLEX2: a complete structure solution, refinement and analysis program.
J. Appl. Cryst. (2009). 42, 339-341.
;
_computing_publication_material
;
O. V. Dolomanov, L. J. Bourhis, R. J. Gildea, J. A. K. Howard and H. Puschmann,
OLEX2: a complete structure solution, refinement and analysis program.
J. Appl. Cryst. (2009). 42, 339-341.
;
_computing_structure_refinement
;
XL, G.M. Sheldrick, Acta Cryst.
(2008). A64, 112-122
;
_computing_structure_solution 'SHELXS-97 (Sheldrick, 1990)'
_diffrn_ambient_temperature 298(2)
_diffrn_measured_fraction_theta_full 0.798
_diffrn_measured_fraction_theta_max 0.798
_diffrn_measurement_device_type 'Xcalibur, Eos'
_diffrn_measurement_method '\w scans'
_diffrn_radiation_monochromator graphite
_diffrn_radiation_type MoK\a
_diffrn_radiation_wavelength 0.71073
_diffrn_reflns_av_R_equivalents 0.0211
_diffrn_reflns_av_unetI/netI 0.0414
_diffrn_reflns_limit_h_max 11
_diffrn_reflns_limit_h_min -11
_diffrn_reflns_limit_k_max 15
_diffrn_reflns_limit_k_min -15
_diffrn_reflns_limit_l_max 17
_diffrn_reflns_limit_l_min -13
_diffrn_reflns_number 7693
_diffrn_reflns_theta_full 25.00
_diffrn_reflns_theta_max 25.00
_diffrn_reflns_theta_min 2.68
_diffrn_source 'fine-focus sealed tube'
_exptl_absorpt_coefficient_mu 0.284
_exptl_absorpt_correction_T_max 0.9532
_exptl_absorpt_correction_T_min 0.931
_exptl_absorpt_correction_type multi-scan
_exptl_absorpt_process_details
;
CrysAlisPro, Oxford Diffraction Ltd.,
Version 1.171.33.55 (release 05-01-2010 CrysAlis171 .NET)
(compiled Jan  5 2010,16:28:46)
Empirical absorption correction using spherical harmonics,
 implemented in SCALE3 ABSPACK scaling algorithm.
;
_exptl_crystal_colour colorless
_exptl_crystal_density_diffrn 1.089
_exptl_crystal_density_method 'not measured'
_exptl_crystal_description block
_exptl_crystal_F_000 612
_exptl_crystal_size_max 0.29
_exptl_crystal_size_mid 0.21
_exptl_crystal_size_min 0.17
_refine_diff_density_max 0.266
_refine_diff_density_min -0.347
_refine_diff_density_rms 0.066
_refine_ls_extinction_method none
_refine_ls_goodness_of_fit_ref 1.080
_refine_ls_hydrogen_treatment constr
_refine_ls_matrix_type full
_refine_ls_number_parameters 374
_refine_ls_number_reflns 6272
_refine_ls_number_restraints 0
_refine_ls_restrained_S_all 1.080
_refine_ls_R_factor_all 0.1116
_refine_ls_R_factor_gt 0.0769
_refine_ls_shift/su_max 0.001
_refine_ls_shift/su_mean 0.000
_refine_ls_structure_factor_coef Fsqd
_refine_ls_weighting_details 'calc w=1/[\s^2^(Fo^2^)+(0.1634P)^2^+0.0000P] where P=(Fo^2^+2Fc^2^)/3'
_refine_ls_weighting_scheme calc
_refine_ls_wR_factor_gt 0.2389
_refine_ls_wR_factor_ref 0.2578
_reflns_number_gt 3082
_reflns_number_total 6272
_reflns_threshold_expression >2sigma(I)
_cod_data_source_file cg2009144_si_001.cif
_cod_data_source_block 1Cl.EtOAc-sqz
_cod_database_code 4502817

loop_
_space_group_symop_id
_space_group_symop_operation_xyz
1 'x, y, z'
2 '-x, -y, -z'

loop_
_atom_site_label
_atom_site_type_symbol
_atom_site_fract_x
_atom_site_fract_y
_atom_site_fract_z
_atom_site_U_iso_or_equiv
_atom_site_adp_type
_atom_site_occupancy
_atom_site_symmetry_multiplicity
_atom_site_calc_flag
_atom_site_refinement_flags
_atom_site_disorder_assembly
_atom_site_disorder_group
Cl2 Cl -0.02451(19) 0.61140(12) 1.46111(9) 0.0975(6) Uani 1 1 d . . .
Cl1 Cl -0.47785(18) 1.44022(14) 0.8332(2) 0.1460(10) Uani 1 1 d . . .
Cl3 Cl 0.71441(16) 0.53951(14) 0.62814(10) 0.0977(6) Uani 1 1 d . . .
O3 O 0.2101(3) 0.7365(2) 0.8144(2) 0.0613(8) Uani 1 1 d . . .
O1 O -0.2917(4) 1.0373(2) 0.8611(2) 0.0700(9) Uani 1 1 d . . .
C4 C -0.0569(5) 0.7280(3) 0.9211(3) 0.0515(11) Uani 1 1 d . . .
O2 O -0.0710(4) 0.7817(2) 1.1457(2) 0.0715(10) Uani 1 1 d . . .
C5 C -0.0238(5) 0.7639(3) 0.8474(3) 0.0505(10) Uani 1 1 d . . .
C25 C -0.0415(6) 0.6655(4) 1.3692(3) 0.0642(13) Uani 1 1 d . . .
C28 C 0.3218(5) 0.6874(3) 0.7654(3) 0.0490(10) Uani 1 1 d . . .
C12 C -0.0030(5) 0.6215(3) 0.9217(3) 0.0603(12) Uani 1 1 d . . .
H12A H 0.0851 0.6079 0.8904 0.072 Uiso 1 1 calc R . .
H12B H 0.0123 0.6263 0.9888 0.072 Uiso 1 1 calc R . .
C22 C -0.0694(5) 0.7417(3) 1.2185(3) 0.0583(12) Uani 1 1 d . . .
C7 C -0.1899(6) 1.0387(4) 0.9348(3) 0.0772(16) Uani 1 1 d . . .
H7A H -0.2255 1.0752 0.9992 0.093 Uiso 1 1 calc R . .
H7B H -0.1079 1.0769 0.9285 0.093 Uiso 1 1 calc R . .
C1 C -0.1540(6) 0.9247(3) 0.9230(3) 0.0662(14) Uani 1 1 d . A .
C16 C -0.3283(5) 1.1343(3) 0.8589(3) 0.0589(12) Uani 1 1 d . . .
C21 C -0.2991(5) 1.2313(3) 0.9332(3) 0.0635(12) Uani 1 1 d . . .
H21 H -0.2492 1.2336 0.9892 0.076 Uiso 1 1 calc R . .
C23 C -0.1742(5) 0.6844(4) 1.2371(3) 0.0664(13) Uani 1 1 d . . .
H23 H -0.2548 0.6707 1.1982 0.080 Uiso 1 1 calc R . .
C33 C 0.3184(5) 0.6054(3) 0.6768(3) 0.0578(12) Uani 1 1 d . . .
H33 H 0.2345 0.5801 0.6442 0.069 Uiso 1 1 calc R . .
C31 C 0.5615(5) 0.5963(4) 0.6817(3) 0.0609(12) Uani 1 1 d . . .
C29 C 0.4492(5) 0.7235(4) 0.8107(3) 0.0657(13) Uani 1 1 d . . .
H29 H 0.4533 0.7789 0.8711 0.079 Uiso 1 1 calc R . .
C6 C -0.0729(5) 0.8636(3) 0.8475(3) 0.0523(11) Uani 1 1 d . . .
C9 C 0.0753(5) 0.7023(3) 0.7722(3) 0.0575(12) Uani 1 1 d . . .
H9A H 0.0630 0.6261 0.7569 0.069 Uiso 1 1 calc R . .
H9B H 0.0613 0.7174 0.7126 0.069 Uiso 1 1 calc R . .
C14 C -0.0404(5) 0.9010(4) 0.7641(3) 0.0646(12) Uani 1 1 d . . .
H14A H -0.0403 0.9784 0.7876 0.078 Uiso 1 1 calc R . .
H14B H 0.0509 0.8774 0.7416 0.078 Uiso 1 1 calc R . .
C24 C -0.1615(6) 0.6465(4) 1.3131(4) 0.0757(15) Uani 1 1 d . . .
H24 H -0.2337 0.6084 1.3261 0.091 Uiso 1 1 calc R . .
C32 C 0.4407(5) 0.5600(4) 0.6356(3) 0.0620(12) Uani 1 1 d . . .
H32 H 0.4383 0.5040 0.5755 0.074 Uiso 1 1 calc R . .
C19 C -0.4191(5) 1.3214(4) 0.8435(5) 0.0809(17) Uani 1 1 d . . .
C8 C -0.1796(6) 0.7484(4) 1.0736(3) 0.0712(15) Uani 1 1 d . . .
H8A H -0.2660 0.7787 1.1015 0.085 Uiso 1 1 calc R . .
H8B H -0.1890 0.6711 1.0490 0.085 Uiso 1 1 calc R . .
C3 C -0.1450(6) 0.7862(3) 0.9928(3) 0.0652(14) Uani 1 1 d . A .
C20 C -0.3446(5) 1.3239(4) 0.9233(4) 0.0798(16) Uani 1 1 d . . .
H20 H -0.3238 1.3892 0.9725 0.096 Uiso 1 1 calc R . .
C27 C 0.0507(6) 0.7619(3) 1.2769(3) 0.0723(14) Uani 1 1 d . . .
H27 H 0.1225 0.8015 1.2657 0.087 Uiso 1 1 calc R . .
C17 C -0.4042(5) 1.1326(4) 0.7768(4) 0.0694(13) Uani 1 1 d . . .
H17 H -0.4243 1.0679 0.7266 0.083 Uiso 1 1 calc R . .
C18 C -0.4505(6) 1.2277(5) 0.7696(4) 0.0849(17) Uani 1 1 d . . .
H18 H -0.5022 1.2273 0.7149 0.102 Uiso 1 1 calc R . .
C13 C -0.0995(6) 0.5293(3) 0.8703(4) 0.0771(15) Uani 1 1 d . . .
H13A H -0.1103 0.5211 0.8026 0.116 Uiso 1 1 calc R . .
H13B H -0.1875 0.5429 0.8999 0.116 Uiso 1 1 calc R . .
H13C H -0.0623 0.4651 0.8754 0.116 Uiso 1 1 calc R . .
C2 C -0.1965(8) 0.8840(4) 0.9932(4) 0.099(2) Uani 1 1 d . . .
C26 C 0.0625(6) 0.7218(4) 1.3532(3) 0.0726(14) Uani 1 1 d . . .
H26 H 0.1426 0.7344 1.3925 0.087 Uiso 1 1 calc R . .
C30 C 0.5691(5) 0.6796(4) 0.7688(3) 0.0665(13) Uani 1 1 d . . .
H30 H 0.6541 0.7061 0.7991 0.080 Uiso 1 1 calc R . .
C15 C -0.1445(7) 0.8577(5) 0.6795(3) 0.0891(18) Uani 1 1 d . . .
H15A H -0.1192 0.8808 0.6274 0.134 Uiso 1 1 calc R . .
H15B H -0.2343 0.8839 0.7008 0.134 Uiso 1 1 calc R . .
H15C H -0.1459 0.7811 0.6568 0.134 Uiso 1 1 calc R . .
C10 C -0.3380(15) 0.9237(8) 1.0466(8) 0.051(3) Uani 0.50 1 d P A 2
H10A H -0.3899 0.9630 1.0131 0.062 Uiso 0.50 1 calc PR A 2
H10B H -0.3934 0.8626 1.0447 0.062 Uiso 0.50 1 calc PR A 2
C11 C -0.3056(16) 0.9975(8) 1.1553(7) 0.065(3) Uani 0.50 1 d P A 2
H11A H -0.2472 1.0560 1.1568 0.098 Uiso 0.50 1 calc PR A 2
H11B H -0.2596 0.9569 1.1893 0.098 Uiso 0.50 1 calc PR A 2
H11C H -0.3901 1.0247 1.1865 0.098 Uiso 0.50 1 calc PR A 2
C0AA C -0.2435(15) 0.9677(10) 1.0967(12) 0.082(3) Uani 0.50 1 d P A 1
H0AA H -0.2207 0.9440 1.1505 0.099 Uiso 0.50 1 calc PR A 1
H0AB H -0.2060 1.0389 1.1105 0.099 Uiso 0.50 1 calc PR A 1
C1AA C -0.3826(19) 0.9611(15) 1.0740(15) 0.098(6) Uani 0.50 1 d P A 1
H1AA H -0.3984 0.9708 1.0127 0.148 Uiso 0.50 1 calc PR A 1
H1AB H -0.4291 1.0156 1.1244 0.148 Uiso 0.50 1 calc PR A 1
H1AC H -0.4173 0.8921 1.0690 0.148 Uiso 0.50 1 calc PR A 1

loop_
_atom_site_aniso_label
_atom_site_aniso_U_11
_atom_site_aniso_U_22
_atom_site_aniso_U_33
_atom_site_aniso_U_23
_atom_site_aniso_U_13
_atom_site_aniso_U_12
Cl2 0.1239(16) 0.1096(11) 0.0767(8) 0.0547(8) 0.0077(9) 0.0114(9)
Cl1 0.0868(13) 0.1099(12) 0.293(3) 0.1405(16) -0.0574(15) -0.0154(9)
Cl3 0.0585(11) 0.1348(13) 0.0940(10) 0.0324(9) 0.0175(8) 0.0226(9)
O3 0.041(2) 0.0613(17) 0.0663(18) 0.0040(14) 0.0014(16) -0.0037(14)
O1 0.078(3) 0.0518(16) 0.086(2) 0.0315(15) -0.001(2) 0.0079(15)
C4 0.054(3) 0.044(2) 0.061(2) 0.0235(18) -0.002(2) 0.0018(19)
O2 0.086(3) 0.0656(18) 0.076(2) 0.0415(16) 0.010(2) -0.0075(17)
C5 0.046(3) 0.051(2) 0.054(2) 0.0176(18) 0.000(2) 0.0020(19)
C25 0.072(4) 0.065(3) 0.062(3) 0.029(2) 0.021(3) 0.011(3)
C28 0.046(3) 0.047(2) 0.051(2) 0.0143(18) 0.002(2) -0.0032(19)
C12 0.058(3) 0.050(2) 0.075(3) 0.026(2) -0.003(3) 0.010(2)
C22 0.064(4) 0.049(2) 0.066(3) 0.024(2) 0.012(3) 0.008(2)
C7 0.113(5) 0.062(3) 0.063(3) 0.031(2) 0.000(3) 0.022(3)
C1 0.090(4) 0.051(2) 0.070(3) 0.034(2) 0.014(3) 0.019(2)
C16 0.051(3) 0.066(3) 0.074(3) 0.042(2) 0.010(3) 0.000(2)
C21 0.061(3) 0.054(2) 0.085(3) 0.036(2) -0.004(3) 0.003(2)
C23 0.049(3) 0.083(3) 0.087(3) 0.054(3) 0.012(3) 0.002(2)
C33 0.052(3) 0.062(2) 0.058(2) 0.019(2) -0.002(2) -0.006(2)
C31 0.040(3) 0.088(3) 0.065(3) 0.039(3) 0.012(2) 0.006(2)
C29 0.058(4) 0.059(2) 0.066(3) 0.006(2) -0.005(3) -0.003(2)
C6 0.051(3) 0.053(2) 0.057(2) 0.0261(19) -0.002(2) -0.002(2)
C9 0.049(3) 0.058(2) 0.064(3) 0.020(2) 0.002(2) -0.002(2)
C14 0.057(3) 0.075(3) 0.072(3) 0.039(2) 0.004(3) 0.001(2)
C24 0.063(4) 0.081(3) 0.106(4) 0.060(3) 0.021(3) 0.009(3)
C32 0.059(4) 0.066(3) 0.056(3) 0.016(2) 0.008(3) 0.002(2)
C19 0.037(3) 0.080(3) 0.156(5) 0.081(4) -0.013(3) -0.011(2)
C8 0.090(4) 0.062(3) 0.077(3) 0.042(2) 0.022(3) 0.017(3)
C3 0.090(4) 0.051(2) 0.065(3) 0.032(2) 0.022(3) 0.018(2)
C20 0.058(4) 0.061(3) 0.131(4) 0.050(3) -0.011(3) -0.007(2)
C27 0.075(4) 0.061(3) 0.081(3) 0.025(2) 0.010(3) -0.017(2)
C17 0.055(4) 0.082(3) 0.082(3) 0.044(3) 0.001(3) -0.005(2)
C18 0.052(4) 0.116(5) 0.117(4) 0.080(4) -0.013(3) -0.009(3)
C13 0.085(4) 0.041(2) 0.099(3) 0.019(2) -0.005(3) -0.003(2)
C2 0.152(7) 0.073(3) 0.093(3) 0.051(3) 0.068(4) 0.057(4)
C26 0.073(4) 0.081(3) 0.060(3) 0.020(2) 0.000(3) -0.007(3)
C30 0.048(3) 0.081(3) 0.070(3) 0.027(3) -0.002(3) -0.001(2)
C15 0.100(5) 0.103(4) 0.066(3) 0.033(3) -0.009(3) 0.002(3)
C10 0.056(9) 0.034(5) 0.057(7) 0.008(5) -0.001(6) 0.013(5)
C11 0.073(9) 0.060(6) 0.048(6) 0.001(5) 0.016(7) 0.001(5)
C0AA 0.090(12) 0.067(7) 0.098(9) 0.040(7) -0.017(10) -0.008(7)
C1AA 0.074(13) 0.088(13) 0.128(16) 0.030(11) 0.021(11) 0.006(9)

loop_
_atom_type_symbol
_atom_type_description
_atom_type_scat_dispersion_real
_atom_type_scat_dispersion_imag
_atom_type_scat_source
C C 0.0033 0.0016 'International Tables Vol C Tables 4.2.6.8 and 6.1.1.4'
O O 0.0106 0.0060 'International Tables Vol C Tables 4.2.6.8 and 6.1.1.4'
Cl Cl 0.1484 0.1585 'International Tables Vol C Tables 4.2.6.8 and 6.1.1.4'
H H 0.0000 0.0000 'International Tables Vol C Tables 4.2.6.8 and 6.1.1.4'

loop_
_geom_angle_atom_site_label_1
_geom_angle_atom_site_label_2
_geom_angle_atom_site_label_3
_geom_angle
C28 O3 C9 119.2(3)
C16 O1 C7 115.8(3)
C5 C4 C12 120.4(4)
C5 C4 C3 120.1(3)
C3 C4 C12 119.4(4)
C22 O2 C8 117.9(4)
C4 C5 C6 120.4(4)
C4 C5 C9 119.6(3)
C6 C5 C9 119.8(4)
C24 C25 Cl2 118.7(4)
C26 C25 Cl2 119.9(5)
C26 C25 C24 121.4(5)
O3 C28 C33 125.6(4)
O3 C28 C29 116.3(3)
C33 C28 C29 118.1(4)
C13 C12 C4 113.1(4)
O2 C22 C23 125.3(5)
O2 C22 C27 115.4(4)
C23 C22 C27 119.3(4)
O1 C7 C1 109.1(4)
C6 C1 C7 120.9(4)
C6 C1 C2 120.1(4)
C2 C1 C7 118.9(4)
O1 C16 C21 124.9(4)
O1 C16 C17 115.7(4)
C17 C16 C21 119.4(4)
C20 C21 C16 119.3(5)
C22 C23 C24 120.6(5)
C28 C33 C32 119.9(4)
C32 C31 Cl3 119.8(4)
C32 C31 C30 121.4(5)
C30 C31 Cl3 118.8(4)
C30 C29 C28 121.7(4)
C5 C6 C14 120.1(4)
C1 C6 C5 119.2(4)
C1 C6 C14 120.7(3)
O3 C9 C5 106.0(3)
C15 C14 C6 111.6(4)
C25 C24 C23 119.4(5)
C31 C32 C33 120.3(4)
C20 C19 Cl1 120.0(5)
C20 C19 C18 121.4(4)
C18 C19 Cl1 118.5(4)
O2 C8 C3 107.7(4)
C4 C3 C8 120.3(3)
C4 C3 C2 120.3(4)
C2 C3 C8 119.3(4)
C19 C20 C21 120.8(5)
C22 C27 C26 119.3(5)
C16 C17 C18 119.8(5)
C19 C18 C17 119.1(5)
C1 C2 C3 119.6(4)
C1 C2 C10 119.3(6)
C1 C2 C0AA 118.0(5)
C3 C2 C10 117.6(6)
C3 C2 C0AA 116.8(5)
C10 C2 C0AA 42.8(6)
C25 C26 C27 119.9(5)
C31 C30 C29 118.5(5)
C11 C10 C2 109.3(11)
C1AA C0AA C2 96.7(15)

loop_
_geom_bond_atom_site_label_1
_geom_bond_atom_site_label_2
_geom_bond_distance
Cl2 C25 1.747(5)
Cl1 C19 1.748(4)
Cl3 C31 1.748(5)
O3 C28 1.357(5)
O3 C9 1.430(5)
O1 C7 1.435(6)
O1 C16 1.360(5)
C4 C5 1.377(6)
C4 C12 1.523(5)
C4 C3 1.387(6)
O2 C22 1.354(5)
O2 C8 1.419(6)
C5 C6 1.419(5)
C5 C9 1.499(6)
C25 C24 1.372(7)
C25 C26 1.336(7)
C28 C33 1.368(5)
C28 C29 1.385(6)
C12 C13 1.501(6)
C22 C23 1.366(7)
C22 C27 1.390(7)
C7 C1 1.517(6)
C1 C6 1.389(6)
C1 C2 1.399(6)
C16 C21 1.387(6)
C16 C17 1.383(6)
C21 C20 1.371(6)
C23 C24 1.383(6)
C33 C32 1.390(6)
C31 C32 1.333(7)
C31 C30 1.363(6)
C29 C30 1.367(6)
C6 C14 1.519(6)
C14 C15 1.515(7)
C19 C20 1.345(7)
C19 C18 1.359(8)
C8 C3 1.493(6)
C3 C2 1.401(6)
C27 C26 1.405(7)
C17 C18 1.391(7)
C2 C10 1.600(14)
C2 C0AA 1.612(17)
C10 C11 1.568(15)
C0AA C1AA 1.37(2)

loop_
_platon_squeeze_void_nr
_platon_squeeze_void_average_x
_platon_squeeze_void_average_y
_platon_squeeze_void_average_z
_platon_squeeze_void_volume
_platon_squeeze_void_count_electrons
_platon_squeeze_void_content
1 -0.050 0.000 0.500 378 45 ' '
